data_7008852
loop_
_publ_author_name
'Doyle, Robert P.'
'Nieuwenhuyzen, Mark'
'Kruger, Paul E.'

_publ_section_title
;
 Polynuclear complexes with bridging pyrophosphate ligands: synthesis
 and characterisation of
 {[(bipy)Cu(H2O)(&#x00B5;-P2O7)Na2(H2O)6]&#x00B7;4H2O},
 {[(bipy)Zn-(H2O)(&#x00B5;-P2O7)Zn(bipy)]2&#x00B7;14H2O} and
 {[(bipy)(VO)2]2(&#x00B5;-P2O7)]&#x00B7;5H2O}
;
_journal_issue 23
_journal_name_full 'Dalton Transactions'
_journal_page_first 3745
_journal_paper_doi 10.1039/b510752k
_journal_year 2005
_chemical_formula_sum 'C10 H30 Cu N2 Na2 O18 P2'
_chemical_formula_weight 637.82
_space_group_IT_number 2
_symmetry_cell_setting triclinic
_symmetry_space_group_name_Hall '-P 1'
_symmetry_space_group_name_H-M 'P -1'
_atom_sites_solution_hydrogens geom
_atom_sites_solution_primary direct
_atom_sites_solution_secondary difmap
_audit_creation_method SHELXL-97
_cell_angle_alpha 91.7250(10)
_cell_angle_beta 97.8200(10)
_cell_angle_gamma 90.3620(10)
_cell_formula_units_Z 2
_cell_length_a 7.0076(5)
_cell_length_b 11.0802(8)
_cell_length_c 16.0917(12)
_cell_measurement_temperature 153(2)
_cell_volume 1237.20(16)
_computing_cell_refinement 'Bruker SMART'
_computing_data_collection 'Bruker SMART'
_computing_data_reduction 'Bruker SHELXTL'
_computing_molecular_graphics 'Bruker SHELXTL'
_computing_publication_material 'Bruker SHELXTL'
_computing_structure_refinement 'SHELXL-97 (Sheldrick, 1997)'
_computing_structure_solution 'SHELXS-97 (Sheldrick, 1990)'
_diffrn_ambient_temperature 153(2)
_diffrn_measured_fraction_theta_full 0.871
_diffrn_measured_fraction_theta_max 0.871
_diffrn_measurement_device_type 'CCD area detector'
_diffrn_measurement_method 'phi and omega scans'
_diffrn_radiation_monochromator graphite
_diffrn_radiation_source 'fine-focus sealed tube'
_diffrn_radiation_type MoK\a
_diffrn_radiation_wavelength 0.71073
_diffrn_reflns_av_R_equivalents 0.0481
_diffrn_reflns_av_sigmaI/netI 0.0518
_diffrn_reflns_limit_h_max 9
_diffrn_reflns_limit_h_min -9
_diffrn_reflns_limit_k_max 14
_diffrn_reflns_limit_k_min -14
_diffrn_reflns_limit_l_max 21
_diffrn_reflns_limit_l_min -21
_diffrn_reflns_number 13424
_diffrn_reflns_theta_full 28.61
_diffrn_reflns_theta_max 28.61
_diffrn_reflns_theta_min 1.28
_exptl_absorpt_coefficient_mu 1.130
_exptl_absorpt_correction_T_max 0.908
_exptl_absorpt_correction_T_min 0.672
_exptl_absorpt_correction_type empirical
_exptl_absorpt_process_details SADABS
_exptl_crystal_colour blue
_exptl_crystal_density_diffrn 1.712
_exptl_crystal_density_meas ?
_exptl_crystal_density_method 'not measured'
_exptl_crystal_description needle
_exptl_crystal_F_000 658
_exptl_crystal_size_max 0.32
_exptl_crystal_size_mid 0.16
_exptl_crystal_size_min 0.14
_refine_diff_density_max 0.573
_refine_diff_density_min -0.656
_refine_diff_density_rms 0.105
_refine_ls_extinction_method none
_refine_ls_goodness_of_fit_ref 1.003
_refine_ls_hydrogen_treatment mixed
_refine_ls_matrix_type full
_refine_ls_number_parameters 436
_refine_ls_number_reflns 5525
_refine_ls_number_restraints 0
_refine_ls_restrained_S_all 1.003
_refine_ls_R_factor_all 0.0489
_refine_ls_R_factor_gt 0.0386
_refine_ls_shift/su_max 0.001
_refine_ls_shift/su_mean 0.000
_refine_ls_structure_factor_coef Fsqd
_refine_ls_weighting_details 'calc w=1/[\s^2^(Fo^2^)+(0.0562P)^2^+0.0000P] where P=(Fo^2^+2Fc^2^)/3'
_refine_ls_weighting_scheme calc
_refine_ls_wR_factor_gt 0.0918
_refine_ls_wR_factor_ref 0.0971
_reflns_number_gt 4493
_reflns_number_total 5525
_reflns_threshold_expression >2sigma(I)
_cod_data_source_file b510752k.txt
_cod_data_source_block compound_1
_cod_depositor_comments
;
The following automatic conversions were performed:
'_symmetry_cell_setting' value 'Triclinic' changed to 'triclinic'
according to '/home/saulius/struct/CIF-dictionaries/cif_core.dic'
dictionary named 'cif_core.dic' version 2.4.1 from 2010-06-29.

Automatic conversion script
Id: cif_fix_enum 1527 2010-12-29 10:47:43Z saulius 

The following automatic conversions were performed:

'_exptl_crystal_density_meas' value 'none' was changed to '?' - the
value is perceived as not measured.

Automatic conversion script
Id: cif_fix_values 3008 2015-01-20 13:52:24Z robertas 
;
_cod_original_sg_symbol_H-M P-1
_cod_database_code 7008852

loop_
_symmetry_equiv_pos_as_xyz
'x, y, z'
'-x, -y, -z'

loop_
_atom_site_label
_atom_site_type_symbol
_atom_site_fract_x
_atom_site_fract_y
_atom_site_fract_z
_atom_site_U_iso_or_equiv
_atom_site_adp_type
_atom_site_occupancy
_atom_site_symmetry_multiplicity
_atom_site_calc_flag
_atom_site_refinement_flags
_atom_site_disorder_assembly
_atom_site_disorder_group
Cu1 Cu -0.16930(4) -0.43275(3) -0.174320(17) 0.01410(9) Uani 1 1 d . . .
Na1 Na -0.25347(13) -0.00486(9) -0.50810(6) 0.0174(2) Uani 1 1 d . . .
Na2 Na -0.47995(13) -0.66350(9) -0.48141(6) 0.0192(2) Uani 1 1 d . . .
N1 N -0.2119(3) -0.28953(19) -0.10050(13) 0.0175(4) Uani 1 1 d . . .
C2 C -0.2043(4) -0.1744(2) -0.12165(18) 0.0240(6) Uani 1 1 d . . .
H2A H -0.193(4) -0.163(3) -0.177(2) 0.037(9) Uiso 1 1 d . . .
C3 C -0.2183(4) -0.0808(3) -0.06439(19) 0.0304(6) Uani 1 1 d . . .
H3 H -0.217(4) -0.005(3) -0.0825(18) 0.024(8) Uiso 1 1 d . . .
C4 C -0.2414(4) -0.1071(3) 0.01670(19) 0.0317(7) Uani 1 1 d . . .
H4A H -0.248(4) -0.042(3) 0.059(2) 0.035(9) Uiso 1 1 d . . .
C5 C -0.2496(4) -0.2260(3) 0.03928(17) 0.0256(6) Uani 1 1 d . . .
H5 H -0.263(4) -0.245(2) 0.0936(17) 0.011(6) Uiso 1 1 d . . .
C6 C -0.2351(3) -0.3160(2) -0.02118(15) 0.0187(5) Uani 1 1 d . . .
C7 C -0.2440(3) -0.4462(2) -0.00564(15) 0.0174(5) Uani 1 1 d . . .
C8 C -0.2740(4) -0.4942(3) 0.07030(17) 0.0222(6) Uani 1 1 d . . .
H8 H -0.287(4) -0.446(3) 0.1130(18) 0.018(7) Uiso 1 1 d . . .
C9 C -0.2822(4) -0.6178(3) 0.07640(17) 0.0243(6) Uani 1 1 d . . .
H9 H -0.296(4) -0.648(3) 0.126(2) 0.030(8) Uiso 1 1 d . . .
C10 C -0.2622(4) -0.6909(3) 0.00698(17) 0.0234(6) Uani 1 1 d . . .
H10 H -0.269(4) -0.772(3) 0.0080(18) 0.021(7) Uiso 1 1 d . . .
C11 C -0.2305(4) -0.6377(2) -0.06594(17) 0.0198(5) Uani 1 1 d . . .
H11 H -0.213(4) -0.678(3) -0.1067(19) 0.022(8) Uiso 1 1 d . . .
N12 N -0.2208(3) -0.51877(19) -0.07227(13) 0.0169(4) Uani 1 1 d . . .
P1 P 0.05692(8) -0.34675(5) -0.31868(4) 0.01264(14) Uani 1 1 d . . .
O11 O 0.0049(2) -0.28431(15) -0.39998(10) 0.0176(4) Uani 1 1 d . . .
O12 O 0.0683(2) -0.49023(15) -0.34185(11) 0.0174(4) Uani 1 1 d . . .
O13 O 0.2542(2) -0.31308(15) -0.27432(10) 0.0165(4) Uani 1 1 d . . .
O14 O -0.1025(2) -0.33267(14) -0.26294(10) 0.0152(3) Uani 1 1 d . . .
P2 P -0.07027(8) -0.59580(5) -0.31388(4) 0.01298(14) Uani 1 1 d . . .
O21 O -0.2657(2) -0.57884(16) -0.36316(11) 0.0193(4) Uani 1 1 d . . .
O22 O -0.0671(2) -0.57710(15) -0.21978(10) 0.0162(4) Uani 1 1 d . . .
O23 O 0.0285(2) -0.71156(14) -0.33455(10) 0.0156(3) Uani 1 1 d . . .
O1W O -0.4678(3) -0.48673(17) -0.24574(12) 0.0180(4) Uani 1 1 d . . .
H1W1 H -0.421(5) -0.509(3) -0.288(2) 0.045(11) Uiso 1 1 d . . .
H1W2 H -0.548(5) -0.451(3) -0.2573(19) 0.023(9) Uiso 1 1 d . . .
O2W O -0.4234(3) 0.0728(2) -0.23158(14) 0.0293(5) Uani 1 1 d . . .
H2W1 H -0.492(4) 0.024(3) -0.220(2) 0.024(9) Uiso 1 1 d . . .
H2W2 H -0.475(6) 0.130(4) -0.236(3) 0.057(14) Uiso 1 1 d . . .
O3W O 0.2856(3) -0.0818(2) -0.18833(13) 0.0280(5) Uani 1 1 d . . .
H3W1 H 0.280(4) -0.143(3) -0.215(2) 0.026(9) Uiso 1 1 d . . .
H3W2 H 0.199(5) -0.051(3) -0.202(2) 0.036(11) Uiso 1 1 d . . .
O4W O -0.4572(3) -0.0240(2) -0.40187(13) 0.0214(4) Uani 1 1 d . . .
H4W1 H -0.435(5) 0.012(4) -0.355(3) 0.052(12) Uiso 1 1 d . . .
H4W2 H -0.454(5) -0.085(3) -0.394(2) 0.028(10) Uiso 1 1 d . . .
O5W O 0.3808(3) -0.7167(2) -0.22701(13) 0.0237(4) Uani 1 1 d . . .
H5W1 H 0.429(5) -0.660(3) -0.235(2) 0.032(10) Uiso 1 1 d . . .
H5W2 H 0.280(6) -0.720(4) -0.257(2) 0.055(12) Uiso 1 1 d . . .
O6W O -0.0270(3) -0.9184(2) -0.24255(14) 0.0252(4) Uani 1 1 d . . .
H6W1 H -0.130(5) -0.917(3) -0.235(2) 0.036(11) Uiso 1 1 d . . .
H6W2 H -0.024(5) -0.859(4) -0.259(3) 0.048(13) Uiso 1 1 d . . .
O7W O 0.0202(3) -0.03451(18) -0.40033(12) 0.0203(4) Uani 1 1 d . . .
H7W1 H 0.011(5) -0.125(4) -0.388(2) 0.059(11) Uiso 1 1 d . . .
H7W2 H 0.010(5) -0.002(4) -0.364(2) 0.047(12) Uiso 1 1 d . . .
O8W O -0.2980(3) -0.49374(17) -0.52342(14) 0.0197(4) Uani 1 1 d . . .
H8W1 H -0.257(5) -0.506(3) -0.480(2) 0.032(10) Uiso 1 1 d . . .
H8W2 H -0.222(5) -0.490(3) -0.552(2) 0.027(9) Uiso 1 1 d . . .
O9W O -0.2519(3) -0.21603(16) -0.53692(13) 0.0183(4) Uani 1 1 d . . .
H9W1 H -0.183(6) -0.245(4) -0.496(3) 0.057(12) Uiso 1 1 d . . .
H9W2 H -0.197(4) -0.231(3) -0.575(2) 0.026(9) Uiso 1 1 d . . .
O10W O 0.2229(3) -0.20428(16) -0.51785(13) 0.0175(4) Uani 1 1 d . . .
H0W1 H 0.159(5) -0.227(3) -0.564(2) 0.039(10) Uiso 1 1 d . . .
H0W2 H 0.168(4) -0.233(3) -0.485(2) 0.026(9) Uiso 1 1 d . . .
O11W O 0.5517(3) -0.26676(17) -0.37105(12) 0.0209(4) Uani 1 1 d . . .
H1W3 H 0.465(5) -0.279(3) -0.347(2) 0.030(9) Uiso 1 1 d . . .
H1W4 H 0.648(5) -0.281(3) -0.341(2) 0.041(10) Uiso 1 1 d . . .

loop_
_atom_site_aniso_label
_atom_site_aniso_U_11
_atom_site_aniso_U_22
_atom_site_aniso_U_33
_atom_site_aniso_U_23
_atom_site_aniso_U_13
_atom_site_aniso_U_12
Cu1 0.01554(16) 0.01560(17) 0.01196(16) -0.00060(11) 0.00497(11) 0.00154(11)
Na1 0.0174(5) 0.0160(5) 0.0191(5) 0.0010(4) 0.0037(4) 0.0014(4)
Na2 0.0161(5) 0.0190(5) 0.0230(5) -0.0004(4) 0.0046(4) 0.0018(4)
N1 0.0178(10) 0.0195(11) 0.0154(10) -0.0027(8) 0.0039(8) 0.0027(8)
C2 0.0309(14) 0.0213(14) 0.0206(14) 0.0002(11) 0.0066(11) 0.0031(11)
C3 0.0458(18) 0.0198(15) 0.0267(15) -0.0024(12) 0.0095(12) 0.0013(13)
C4 0.0402(17) 0.0280(16) 0.0272(15) -0.0123(13) 0.0086(12) 0.0027(13)
C5 0.0293(14) 0.0322(16) 0.0163(13) -0.0035(12) 0.0072(11) 0.0000(12)
C6 0.0123(11) 0.0274(14) 0.0164(12) -0.0031(10) 0.0034(9) -0.0010(10)
C7 0.0102(11) 0.0286(14) 0.0134(12) -0.0014(10) 0.0015(8) 0.0015(9)
C8 0.0177(12) 0.0340(16) 0.0152(13) -0.0034(12) 0.0039(9) 0.0008(11)
C9 0.0181(13) 0.0400(17) 0.0160(13) 0.0103(12) 0.0045(10) 0.0025(11)
C10 0.0207(13) 0.0243(15) 0.0257(14) 0.0063(12) 0.0036(10) 0.0015(11)
C11 0.0222(13) 0.0213(14) 0.0169(13) -0.0015(11) 0.0065(10) 0.0033(10)
N12 0.0146(9) 0.0201(11) 0.0159(10) 0.0001(8) 0.0016(8) 0.0037(8)
P1 0.0134(3) 0.0125(3) 0.0128(3) 0.0006(2) 0.0044(2) 0.0007(2)
O11 0.0195(9) 0.0180(9) 0.0161(9) 0.0029(7) 0.0044(6) 0.0027(7)
O12 0.0203(9) 0.0133(8) 0.0207(9) -0.0001(7) 0.0104(7) 0.0007(7)
O13 0.0148(8) 0.0169(9) 0.0181(9) 0.0008(7) 0.0029(6) 0.0013(6)
O14 0.0159(8) 0.0148(9) 0.0165(8) 0.0012(7) 0.0071(6) 0.0029(6)
P2 0.0141(3) 0.0126(3) 0.0127(3) -0.0002(2) 0.0036(2) 0.0011(2)
O21 0.0164(8) 0.0209(9) 0.0193(9) -0.0044(7) -0.0006(7) 0.0030(7)
O22 0.0186(8) 0.0174(9) 0.0130(8) 0.0003(7) 0.0039(6) 0.0033(7)
O23 0.0190(8) 0.0134(8) 0.0154(8) -0.0008(7) 0.0058(6) 0.0027(6)
O1W 0.0135(9) 0.0208(10) 0.0202(10) 0.0010(8) 0.0032(7) 0.0050(7)
O2W 0.0256(11) 0.0239(12) 0.0401(13) 0.0033(10) 0.0096(9) 0.0025(10)
O3W 0.0286(12) 0.0241(12) 0.0295(12) -0.0053(10) -0.0011(9) 0.0016(9)
O4W 0.0242(10) 0.0197(11) 0.0205(11) 0.0021(9) 0.0033(7) 0.0009(8)
O5W 0.0211(10) 0.0215(11) 0.0281(11) 0.0037(9) 0.0015(8) 0.0000(8)
O6W 0.0246(11) 0.0212(11) 0.0316(11) 0.0036(9) 0.0091(8) 0.0024(8)
O7W 0.0250(10) 0.0186(10) 0.0179(10) -0.0022(8) 0.0058(7) 0.0033(7)
O8W 0.0194(9) 0.0237(10) 0.0173(10) 0.0032(8) 0.0060(8) 0.0037(7)
O9W 0.0185(9) 0.0198(10) 0.0175(10) 0.0008(8) 0.0056(8) 0.0008(7)
O10W 0.0186(9) 0.0180(9) 0.0162(9) -0.0019(8) 0.0042(8) -0.0003(7)
O11W 0.0175(9) 0.0263(10) 0.0202(10) 0.0074(8) 0.0053(8) 0.0033(8)

loop_
_atom_type_symbol
_atom_type_description
_atom_type_scat_dispersion_real
_atom_type_scat_dispersion_imag
_atom_type_scat_source
C C 0.0033 0.0016 'International Tables Vol C Tables 4.2.6.8 and 6.1.1.4'
H H 0.0000 0.0000 'International Tables Vol C Tables 4.2.6.8 and 6.1.1.4'
N N 0.0061 0.0033 'International Tables Vol C Tables 4.2.6.8 and 6.1.1.4'
O O 0.0106 0.0060 'International Tables Vol C Tables 4.2.6.8 and 6.1.1.4'
P P 0.1023 0.0942 'International Tables Vol C Tables 4.2.6.8 and 6.1.1.4'
Na Na 0.0362 0.0249 'International Tables Vol C Tables 4.2.6.8 and 6.1.1.4'
Cu Cu 0.3201 1.2651 'International Tables Vol C Tables 4.2.6.8 and 6.1.1.4'

loop_
_geom_angle_atom_site_label_1
_geom_angle_atom_site_label_2
_geom_angle_atom_site_label_3
_geom_angle
_geom_angle_site_symmetry_1
_geom_angle_site_symmetry_3
_geom_angle_publ_flag
O22 Cu1 O14 93.92(7) . . ?
O22 Cu1 N12 91.08(8) . . ?
O14 Cu1 N12 172.27(8) . . ?
O22 Cu1 N1 163.29(8) . . ?
O14 Cu1 N1 92.69(8) . . ?
N12 Cu1 N1 80.95(8) . . ?
O22 Cu1 O1W 88.50(7) . . ?
O14 Cu1 O1W 93.93(7) . . ?
N12 Cu1 O1W 92.09(7) . . ?
N1 Cu1 O1W 106.35(8) . . ?
O10W Na1 O4W 90.15(8) 2_554 2_454 ?
O10W Na1 O9W 174.27(8) 2_554 . ?
O4W Na1 O9W 93.62(8) 2_454 . ?
O10W Na1 O4W 91.51(8) 2_554 . ?
O4W Na1 O4W 84.74(8) 2_454 . ?
O9W Na1 O4W 93.13(8) . . ?
O10W Na1 O7W 82.13(8) 2_554 2_554 ?
O4W Na1 O7W 101.14(7) 2_454 2_554 ?
O9W Na1 O7W 92.90(7) . 2_554 ?
O4W Na1 O7W 171.29(9) . 2_554 ?
O10W Na1 O7W 89.30(7) 2_554 . ?
O4W Na1 O7W 172.59(8) 2_454 . ?
O9W Na1 O7W 87.51(7) . . ?
O4W Na1 O7W 87.89(7) . . ?
O7W Na1 O7W 86.10(7) 2_554 . ?
O10W Na1 Na1 91.13(6) 2_554 2_454 ?
O4W Na1 Na1 42.69(5) 2_454 2_454 ?
O9W Na1 Na1 94.57(6) . 2_454 ?
O4W Na1 Na1 42.05(5) . 2_454 ?
O7W Na1 Na1 143.42(7) 2_554 2_454 ?
O7W Na1 Na1 129.93(7) . 2_454 ?
O10W Na1 Na1 84.19(6) 2_554 2_554 ?
O4W Na1 Na1 144.66(7) 2_454 2_554 ?
O9W Na1 Na1 90.25(6) . 2_554 ?
O4W Na1 Na1 130.14(7) . 2_554 ?
O7W Na1 Na1 43.54(5) 2_554 2_554 ?
O7W Na1 Na1 42.56(5) . 2_554 ?
Na1 Na1 Na1 170.97(6) 2_454 2_554 ?
O10W Na1 Na2 155.98(6) 2_554 2_444 ?
O4W Na1 Na2 76.59(6) 2_454 2_444 ?
O9W Na1 Na2 29.71(5) . 2_444 ?
O4W Na1 Na2 67.69(6) . 2_444 ?
O7W Na1 Na2 119.73(6) 2_554 2_444 ?
O7W Na1 Na2 101.28(6) . 2_444 ?
Na1 Na1 Na2 65.51(3) 2_454 2_444 ?
Na1 Na1 Na2 118.12(4) 2_554 2_444 ?
O10W Na1 Na2 27.48(5) 2_554 1_565 ?
O4W Na1 Na2 66.94(6) 2_454 1_565 ?
O9W Na1 Na2 157.92(6) . 1_565 ?
O4W Na1 Na2 75.41(6) . 1_565 ?
O7W Na1 Na2 100.83(6) 2_554 1_565 ?
O7W Na1 Na2 110.42(6) . 1_565 ?
Na1 Na1 Na2 64.21(3) 2_454 1_565 ?
Na1 Na1 Na2 111.62(4) 2_554 1_565 ?
Na2 Na1 Na2 129.73(3) 2_444 1_565 ?
O10W Na2 O8W 171.01(8) 2_544 2_444 ?
O10W Na2 O9W 105.85(8) 2_544 2_444 ?
O8W Na2 O9W 82.74(7) 2_444 2_444 ?
O10W Na2 O21 80.50(7) 2_544 . ?
O8W Na2 O21 92.78(7) 2_444 . ?
O9W Na2 O21 121.71(8) 2_444 . ?
O10W Na2 O8W 93.27(7) 2_544 . ?
O8W Na2 O8W 78.69(8) 2_444 . ?
O9W Na2 O8W 159.04(8) 2_444 . ?
O21 Na2 O8W 69.21(7) . . ?
O10W Na2 O11W 82.64(7) 2_544 2_544 ?
O8W Na2 O11W 101.19(8) 2_444 2_544 ?
O9W Na2 O11W 84.17(8) 2_444 2_544 ?
O21 Na2 O11W 152.19(8) . 2_544 ?
O8W Na2 O11W 89.94(8) . 2_544 ?
O10W Na2 Na2 131.71(7) 2_544 2_444 ?
O8W Na2 Na2 40.13(5) 2_444 2_444 ?
O9W Na2 Na2 122.23(6) 2_444 2_444 ?
O21 Na2 Na2 78.32(5) . 2_444 ?
O8W Na2 Na2 38.56(5) . 2_444 ?
O11W Na2 Na2 97.05(6) 2_544 2_444 ?
O10W Na2 Na1 77.45(5) 2_544 2_444 ?
O8W Na2 Na1 111.44(6) 2_444 2_444 ?
O9W Na2 Na1 29.95(5) 2_444 2_444 ?
O21 Na2 Na1 125.74(6) . 2_444 ?
O8W Na2 Na1 159.60(6) . 2_444 ?
O11W Na2 Na1 71.03(5) 2_544 2_444 ?
Na2 Na2 Na1 148.04(4) 2_444 2_444 ?
O10W Na2 Na1 27.68(5) 2_544 1_545 ?
O8W Na2 Na1 161.30(6) 2_444 1_545 ?
O9W Na2 Na1 79.66(5) 2_444 1_545 ?
O21 Na2 Na1 101.80(5) . 1_545 ?
O8W Na2 Na1 117.33(5) . 1_545 ?
O11W Na2 Na1 70.85(5) 2_544 1_545 ?
Na2 Na2 Na1 154.67(4) 2_444 1_545 ?
Na1 Na2 Na1 50.27(3) 2_444 1_545 ?
C2 N1 C6 119.5(2) . . ?
C2 N1 Cu1 125.63(18) . . ?
C6 N1 Cu1 114.70(17) . . ?
N1 C2 C3 121.8(3) . . ?
C4 C3 C2 119.0(3) . . ?
C3 C4 C5 119.7(3) . . ?
C4 C5 C6 118.6(3) . . ?
N1 C6 C5 121.5(2) . . ?
N1 C6 C7 114.5(2) . . ?
C5 C6 C7 124.0(2) . . ?
N12 C7 C8 120.9(2) . . ?
N12 C7 C6 114.6(2) . . ?
C8 C7 C6 124.5(2) . . ?
C9 C8 C7 118.8(2) . . ?
C8 C9 C10 119.5(3) . . ?
C11 C10 C9 118.7(3) . . ?
N12 C11 C10 122.3(3) . . ?
C11 N12 C7 119.8(2) . . ?
C11 N12 Cu1 125.34(18) . . ?
C7 N12 Cu1 114.89(17) . . ?
O11 P1 O13 113.57(10) . . ?
O11 P1 O14 110.90(9) . . ?
O13 P1 O14 113.49(10) . . ?
O11 P1 O12 106.77(9) . . ?
O13 P1 O12 105.01(9) . . ?
O14 P1 O12 106.43(9) . . ?
P1 O12 P2 126.08(10) . . ?
P1 O14 Cu1 130.31(10) . . ?
O21 P2 O23 114.82(10) . . ?
O21 P2 O22 113.48(10) . . ?
O23 P2 O22 111.35(9) . . ?
O21 P2 O12 106.46(10) . . ?
O23 P2 O12 104.01(9) . . ?
O22 P2 O12 105.68(10) . . ?
P2 O21 Na2 141.76(10) . . ?
P2 O22 Cu1 120.73(10) . . ?
Na1 O4W Na1 95.26(8) 2_454 . ?
Na1 O7W Na1 93.90(7) 2_554 . ?
Na2 O8W Na2 101.31(8) 2_444 . ?
Na2 O9W Na1 120.33(8) 2_444 . ?
Na2 O10W Na1 124.84(9) 2_544 2_554 ?

loop_
_geom_bond_atom_site_label_1
_geom_bond_atom_site_label_2
_geom_bond_distance
_geom_bond_site_symmetry_2
_geom_bond_publ_flag
Cu1 O22 1.9217(16) . ?
Cu1 O14 1.9372(17) . ?
Cu1 N12 1.997(2) . ?
Cu1 N1 2.002(2) . ?
Cu1 O1W 2.3116(18) . ?
Na1 O10W 2.345(2) 2_554 ?
Na1 O4W 2.356(2) 2_454 ?
Na1 O9W 2.372(2) . ?
Na1 O4W 2.385(2) . ?
Na1 O7W 2.391(2) 2_554 ?
Na1 O7W 2.435(2) . ?
Na1 Na1 3.5022(18) 2_454 ?
Na1 Na1 3.5272(18) 2_554 ?
Na1 Na2 4.1002(14) 2_444 ?
Na1 Na2 4.1440(14) 1_565 ?
Na2 O10W 2.3299(19) 2_544 ?
Na2 O8W 2.350(2) 2_444 ?
Na2 O9W 2.355(2) 2_444 ?
Na2 O21 2.4191(19) . ?
Na2 O8W 2.429(2) . ?
Na2 O11W 2.459(2) 2_544 ?
Na2 Na2 3.696(2) 2_444 ?
Na2 Na1 4.1002(14) 2_444 ?
Na2 Na1 4.1440(13) 1_545 ?
N1 C2 1.333(3) . ?
N1 C6 1.349(3) . ?
C2 C3 1.379(4) . ?
C3 C4 1.376(4) . ?
C4 C5 1.379(4) . ?
C5 C6 1.386(4) . ?
C6 C7 1.474(4) . ?
C7 N12 1.349(3) . ?
C7 C8 1.389(4) . ?
C8 C9 1.377(4) . ?
C9 C10 1.383(4) . ?
C10 C11 1.373(4) . ?
C11 N12 1.326(3) . ?
P1 O11 1.5005(17) . ?
P1 O13 1.5065(17) . ?
P1 O14 1.5309(16) . ?
P1 O12 1.6268(17) . ?
O12 P2 1.6279(18) . ?
P2 O21 1.5022(17) . ?
P2 O23 1.5109(16) . ?
P2 O22 1.5192(17) . ?
O4W Na1 2.356(2) 2_454 ?
O7W Na1 2.391(2) 2_554 ?
O8W Na2 2.350(2) 2_444 ?
O9W Na2 2.355(2) 2_444 ?
O10W Na2 2.3299(19) 2_544 ?
O10W Na1 2.345(2) 2_554 ?
O11W Na2 2.459(2) 2_544 ?
